data_7243536
loop_
_publ_author_name
'Saidykhan, Amie'
'Fenwick, Nathan W.'
'Bowen, Richard D.'
'Telford, Richard'
'Seaton, Colin C.'

_publ_section_title
;
 Isostructurality of quinoxaline crystal phases: the interplay of weak
 hydrogen bonds and halogen bonding
;
_journal_issue 40
_journal_name_full CrystEngComm
_journal_page_first 7108
_journal_page_last 7117
_journal_paper_doi 10.1039/D1CE00878A
_journal_volume 23
_journal_year 2021
_chemical_formula_moiety 'C20 H12 F2 N2'
_chemical_formula_sum 'C20 H12 F2 N2'
_chemical_formula_weight 318.32
_chemical_melting_point 408
_chemical_name_systematic 2,3-bis(3-fluorophenyl)quinoxaline
_space_group_crystal_system monoclinic
_space_group_IT_number 14
_space_group_name_Hall '-P 2yn'
_space_group_name_H-M_alt 'P 1 21/n 1'
_atom_sites_solution_hydrogens difmap
_atom_sites_solution_primary dual
_audit_creation_date 2021-04-15
_audit_creation_method
;
Olex2 1.3
(compiled 2020.11.12 svn.r5f609507 for OlexSys, GUI svn.r6272)
;
_audit_update_record
;
2021-07-01 deposited with the CCDC.	2021-09-16 downloaded from the CCDC.
;
_cell_angle_alpha 90
_cell_angle_beta 101.230(7)
_cell_angle_gamma 90
_cell_formula_units_Z 4
_cell_length_a 12.7621(18)
_cell_length_b 7.6916(9)
_cell_length_c 15.439(2)
_cell_measurement_reflns_used 2134
_cell_measurement_temperature 99.82
_cell_measurement_theta_max 23.06
_cell_measurement_theta_min 2.30
_cell_volume 1486.5(3)
_computing_molecular_graphics 'Olex2 1.3 (Dolomanov et al., 2009)'
_computing_publication_material 'Olex2 1.3 (Dolomanov et al., 2009)'
_computing_structure_refinement 'SHELXL 2018/3 (Sheldrick, 2015)'
_computing_structure_solution 'SHELXT 2018/2 (Sheldrick, 2018)'
_diffrn_ambient_temperature 99.82
_diffrn_measured_fraction_theta_full 0.999
_diffrn_measured_fraction_theta_max 0.976
_diffrn_measurement_device_type 'Bruker APEX-II CCD'
_diffrn_measurement_method '\f and \w scans'
_diffrn_radiation_type MoK\a
_diffrn_radiation_wavelength 0.71073
_diffrn_reflns_av_R_equivalents 0.1004
_diffrn_reflns_av_unetI/netI 0.1129
_diffrn_reflns_Laue_measured_fraction_full 0.999
_diffrn_reflns_Laue_measured_fraction_max 0.976
_diffrn_reflns_limit_h_max 18
_diffrn_reflns_limit_h_min -18
_diffrn_reflns_limit_k_max 10
_diffrn_reflns_limit_k_min -8
_diffrn_reflns_limit_l_max 22
_diffrn_reflns_limit_l_min -22
_diffrn_reflns_number 22288
_diffrn_reflns_point_group_measured_fraction_full 0.999
_diffrn_reflns_point_group_measured_fraction_max 0.976
_diffrn_reflns_theta_full 25.242
_diffrn_reflns_theta_max 30.578
_diffrn_reflns_theta_min 2.690
_diffrn_standards_number 0
_exptl_absorpt_coefficient_mu 0.102
_exptl_absorpt_correction_T_max 0.7461
_exptl_absorpt_correction_T_min 0.6713
_exptl_absorpt_correction_type multi-scan
_exptl_absorpt_process_details
;
SADABS-2014/5 (Bruker,2014) was used for absorption correction.
wR2(int) was 0.0617 before and 0.0530 after correction.
The Ratio of minimum to maximum transmission is 0.8997.
The \l/2 correction factor is 0.00150.
;
_exptl_crystal_colour colourless
_exptl_crystal_colour_primary colourless
_exptl_crystal_density_diffrn 1.422
_exptl_crystal_description Plate
_exptl_crystal_F_000 656
_exptl_crystal_recrystallization_method 'Re-crystallisation from solvent: Ethanol/water'
_exptl_crystal_size_max 0.378
_exptl_crystal_size_mid 0.208
_exptl_crystal_size_min 0.128
_refine_diff_density_max 0.327
_refine_diff_density_min -0.334
_refine_diff_density_rms 0.070
_refine_ls_extinction_method none
_refine_ls_goodness_of_fit_ref 1.018
_refine_ls_hydrogen_treatment refall
_refine_ls_matrix_type full
_refine_ls_number_parameters 265
_refine_ls_number_reflns 4452
_refine_ls_number_restraints 0
_refine_ls_restrained_S_all 1.018
_refine_ls_R_factor_all 0.1424
_refine_ls_R_factor_gt 0.0592
_refine_ls_shift/su_max 0.000
_refine_ls_shift/su_mean 0.000
_refine_ls_structure_factor_coef Fsqd
_refine_ls_weighting_details 'w=1/[\s^2^(Fo^2^)+(0.0452P)^2^+0.0213P] where P=(Fo^2^+2Fc^2^)/3'
_refine_ls_weighting_scheme calc
_refine_ls_wR_factor_gt 0.1002
_refine_ls_wR_factor_ref 0.1237
_reflns_Friedel_coverage 0.000
_reflns_number_gt 2366
_reflns_number_total 4452
_reflns_threshold_expression 'I > 2\s(I)'
_cod_data_source_file d1ce00878a2.cif
_cod_data_source_block rdb_1_33f2_0m
_cod_depositor_comments 'Adding full bibliography for 7243534--7243537.cif.'
_cod_database_code 7243536
_shelx_shelxl_version_number 2018/3
_shelx_space_group_comment
;
The symmetry employed for this shelxl refinement is uniquely defined
by the following loop, which should always be used as a source of
symmetry information in preference to the above space-group names.
They are only intended as comments.
;
_shelx_estimated_absorpt_t_max 0.987
_shelx_estimated_absorpt_t_min 0.962
_olex2_refinement_description
;
;
_olex2_submission_special_instructions 'No special instructions were received'

loop_
_space_group_symop_operation_xyz
'x, y, z'
'-x+1/2, y+1/2, -z+1/2'
'-x, -y, -z'
'x-1/2, -y-1/2, z-1/2'

loop_
_atom_site_label
_atom_site_type_symbol
_atom_site_fract_x
_atom_site_fract_y
_atom_site_fract_z
_atom_site_U_iso_or_equiv
_atom_site_adp_type
_atom_site_occupancy
_atom_site_site_symmetry_order
_atom_site_calc_flag
_atom_site_refinement_flags_posn
_atom_site_refinement_flags_adp
_atom_site_refinement_flags_occupancy
_atom_site_disorder_assembly
_atom_site_disorder_group
F2 F -0.07814(9) -0.03083(15) 0.39471(7) 0.0252(3) Uani 1 1 d . . . . .
F1 F 0.16909(11) 0.56546(17) 0.66045(8) 0.0372(4) Uani 1 1 d . . . . .
N2 N 0.34784(13) 0.0616(2) 0.32306(10) 0.0162(4) Uani 1 1 d . . . . .
N1 N 0.40832(13) 0.2810(2) 0.47079(10) 0.0170(4) Uani 1 1 d . . . . .
C8 C 0.27627(15) 0.1447(2) 0.35803(11) 0.0145(4) Uani 1 1 d . . . . .
C17 C -0.01062(15) 0.0130(2) 0.33946(12) 0.0165(4) Uani 1 1 d . . . . .
C16 C 0.09168(15) 0.0629(2) 0.37708(13) 0.0163(4) Uani 1 1 d . . . . .
C9 C 0.23057(15) 0.3854(2) 0.45943(12) 0.0148(4) Uani 1 1 d . . . . .
C5 C 0.48249(15) 0.1878(3) 0.43778(12) 0.0160(4) Uani 1 1 d . . . . .
C7 C 0.30743(15) 0.2647(2) 0.43025(12) 0.0148(4) Uani 1 1 d . . . . .
C15 C 0.16217(15) 0.1018(2) 0.32104(12) 0.0147(4) Uani 1 1 d . . . . .
C4 C 0.45332(15) 0.0854(2) 0.36078(12) 0.0156(4) Uani 1 1 d . . . . .
C20 C 0.12662(16) 0.0928(3) 0.22972(12) 0.0166(4) Uani 1 1 d . . . . .
C10 C 0.23432(16) 0.4148(3) 0.54947(13) 0.0192(4) Uani 1 1 d . . . . .
C18 C -0.04800(16) 0.0031(3) 0.24988(13) 0.0185(4) Uani 1 1 d . . . . .
C19 C 0.02180(16) 0.0455(3) 0.19468(13) 0.0191(5) Uani 1 1 d . . . . .
C14 C 0.15975(16) 0.4811(3) 0.39679(13) 0.0178(4) Uani 1 1 d . . . . .
C3 C 0.53277(16) 0.0030(3) 0.32344(13) 0.0196(4) Uani 1 1 d . . . . .
C6 C 0.59137(16) 0.2006(3) 0.47820(13) 0.0200(5) Uani 1 1 d . . . . .
C13 C 0.09353(16) 0.6039(3) 0.42337(14) 0.0215(5) Uani 1 1 d . . . . .
C11 C 0.16646(17) 0.5371(3) 0.57266(13) 0.0227(5) Uani 1 1 d . . . . .
C1 C 0.66728(17) 0.1186(3) 0.44197(14) 0.0228(5) Uani 1 1 d . . . . .
C2 C 0.63789(17) 0.0202(3) 0.36315(14) 0.0215(5) Uani 1 1 d . . . . .
C12 C 0.09575(17) 0.6334(3) 0.51271(15) 0.0242(5) Uani 1 1 d . . . . .
H2 H 0.6946(16) -0.033(3) 0.3341(13) 0.021(5) Uiso 1 1 d . . . . .
H18 H -0.1224(17) -0.034(2) 0.2256(13) 0.021(5) Uiso 1 1 d . . . . .
H19 H 0.0000(16) 0.042(2) 0.1313(13) 0.019(5) Uiso 1 1 d . . . . .
H12 H 0.0474(16) 0.717(3) 0.5337(13) 0.020(5) Uiso 1 1 d . . . . .
H13 H 0.0417(15) 0.668(2) 0.3802(11) 0.010(5) Uiso 1 1 d . . . . .
H3 H 0.5115(17) -0.067(3) 0.2696(14) 0.030(6) Uiso 1 1 d . . . . .
H10 H 0.2834(16) 0.350(3) 0.5953(13) 0.024(6) Uiso 1 1 d . . . . .
H1 H 0.7449(18) 0.133(3) 0.4715(13) 0.031(6) Uiso 1 1 d . . . . .
H20 H 0.1757(16) 0.124(3) 0.1902(13) 0.023(6) Uiso 1 1 d . . . . .
H6 H 0.6109(16) 0.275(3) 0.5344(14) 0.025(6) Uiso 1 1 d . . . . .
H16 H 0.1113(15) 0.065(2) 0.4406(13) 0.015(5) Uiso 1 1 d . . . . .
H14 H 0.1581(16) 0.464(3) 0.3348(14) 0.022(6) Uiso 1 1 d . . . . .

loop_
_atom_site_aniso_label
_atom_site_aniso_U_11
_atom_site_aniso_U_22
_atom_site_aniso_U_33
_atom_site_aniso_U_23
_atom_site_aniso_U_13
_atom_site_aniso_U_12
F2 0.0200(6) 0.0305(7) 0.0257(6) 0.0020(5) 0.0063(5) -0.0041(5)
F1 0.0375(8) 0.0507(9) 0.0251(7) -0.0153(6) 0.0103(6) -0.0002(7)
N2 0.0149(9) 0.0192(9) 0.0136(8) 0.0013(7) 0.0002(6) 0.0017(7)
N1 0.0168(9) 0.0172(9) 0.0155(8) 0.0026(7) -0.0007(7) -0.0025(7)
C8 0.0150(10) 0.0145(11) 0.0132(9) 0.0032(7) 0.0007(7) 0.0008(8)
C17 0.0145(10) 0.0144(11) 0.0211(10) 0.0011(8) 0.0045(8) 0.0003(8)
C16 0.0169(10) 0.0168(11) 0.0141(10) -0.0012(8) -0.0001(8) 0.0002(8)
C9 0.0152(10) 0.0110(11) 0.0174(9) -0.0017(8) 0.0015(8) -0.0041(8)
C5 0.0135(10) 0.0154(11) 0.0184(10) 0.0037(8) 0.0013(8) -0.0008(8)
C7 0.0168(10) 0.0152(11) 0.0118(9) 0.0025(7) 0.0016(7) -0.0024(8)
C15 0.0138(10) 0.0126(11) 0.0162(9) -0.0012(7) -0.0005(7) 0.0039(8)
C4 0.0146(10) 0.0144(11) 0.0167(9) 0.0037(8) 0.0000(7) -0.0015(8)
C20 0.0168(10) 0.0169(11) 0.0156(10) -0.0004(8) 0.0020(8) 0.0013(8)
C10 0.0186(11) 0.0221(12) 0.0163(10) -0.0025(8) 0.0020(8) -0.0039(9)
C18 0.0145(10) 0.0156(11) 0.0225(10) -0.0020(8) -0.0040(8) 0.0001(8)
C19 0.0226(11) 0.0181(12) 0.0136(10) -0.0031(8) -0.0041(8) 0.0027(8)
C14 0.0167(10) 0.0159(11) 0.0200(10) 0.0017(8) 0.0017(8) -0.0022(8)
C3 0.0198(11) 0.0176(12) 0.0208(10) -0.0002(9) 0.0024(8) 0.0018(9)
C6 0.0180(11) 0.0188(12) 0.0202(11) 0.0031(9) -0.0040(8) -0.0032(8)
C13 0.0163(11) 0.0166(12) 0.0309(12) 0.0001(9) 0.0025(9) -0.0022(9)
C11 0.0229(11) 0.0271(13) 0.0198(10) -0.0112(9) 0.0085(9) -0.0075(9)
C1 0.0146(11) 0.0216(12) 0.0298(12) 0.0070(9) -0.0015(9) -0.0019(9)
C2 0.0169(10) 0.0209(12) 0.0272(11) 0.0061(9) 0.0051(9) 0.0012(9)
C12 0.0175(11) 0.0198(13) 0.0361(13) -0.0078(10) 0.0072(10) -0.0030(9)

loop_
_atom_type_symbol
_atom_type_description
_atom_type_scat_dispersion_real
_atom_type_scat_dispersion_imag
_atom_type_scat_source
C C 0.0033 0.0016 'International Tables Vol C Tables 4.2.6.8 and 6.1.1.4'
H H 0.0000 0.0000 'International Tables Vol C Tables 4.2.6.8 and 6.1.1.4'
F F 0.0171 0.0103 'International Tables Vol C Tables 4.2.6.8 and 6.1.1.4'
N N 0.0061 0.0033 'International Tables Vol C Tables 4.2.6.8 and 6.1.1.4'

loop_
_exptl_crystal_face_index_h
_exptl_crystal_face_index_k
_exptl_crystal_face_index_l
_exptl_crystal_face_perp_dist
1.00 0.00 2.00 0.0930
-1.00 0.00 -2.00 0.0950
-1.00 1.00 -1.00 0.1610
1.00 -1.00 1.00 0.1110
-2.00 2.00 -1.00 0.1770
2.00 -2.00 1.00 0.1200
-1.00 0.00 2.00 0.0910
1.00 0.00 -2.00 0.0150
1.00 2.00 1.00 0.1620
-1.00 -2.00 -1.00 0.1510
-2.00 0.00 1.00 0.0640
2.00 0.00 -1.00 0.0130

loop_
_geom_angle_atom_site_label_1
_geom_angle_atom_site_label_2
_geom_angle_atom_site_label_3
_geom_angle
_geom_angle_site_symmetry_1
_geom_angle_site_symmetry_3
_geom_angle_publ_flag
C8 N2 C4 117.64(16) . . ?
C7 N1 C5 117.15(16) . . ?
N2 C8 C7 121.33(17) . . ?
N2 C8 C15 116.06(17) . . ?
C7 C8 C15 122.56(17) . . ?
F2 C17 C16 117.82(17) . . ?
F2 C17 C18 118.46(17) . . ?
C18 C17 C16 123.71(19) . . ?
C17 C16 C15 118.09(18) . . ?
C17 C16 H16 118.2(12) . . ?
C15 C16 H16 123.7(12) . . ?
C10 C9 C7 120.42(17) . . ?
C14 C9 C7 119.75(17) . . ?
C14 C9 C10 119.62(19) . . ?
N1 C5 C4 121.26(17) . . ?
N1 C5 C6 119.60(18) . . ?
C6 C5 C4 119.06(18) . . ?
N1 C7 C8 121.49(18) . . ?
N1 C7 C9 115.95(16) . . ?
C8 C7 C9 122.43(16) . . ?
C16 C15 C8 120.53(17) . . ?
C20 C15 C8 119.86(18) . . ?
C20 C15 C16 119.55(18) . . ?
N2 C4 C5 120.50(17) . . ?
N2 C4 C3 119.39(17) . . ?
C3 C4 C5 120.09(18) . . ?
C15 C20 H20 119.5(11) . . ?
C19 C20 C15 120.32(19) . . ?
C19 C20 H20 120.1(11) . . ?
C9 C10 H10 121.8(12) . . ?
C11 C10 C9 117.95(19) . . ?
C11 C10 H10 120.3(12) . . ?
C17 C18 C19 117.82(18) . . ?
C17 C18 H18 121.0(11) . . ?
C19 C18 H18 121.2(11) . . ?
C20 C19 H19 117.9(12) . . ?
C18 C19 C20 120.48(18) . . ?
C18 C19 H19 121.6(12) . . ?
C9 C14 H14 120.2(12) . . ?
C13 C14 C9 120.32(19) . . ?
C13 C14 H14 119.5(12) . . ?
C4 C3 H3 119.3(13) . . ?
C2 C3 C4 119.6(2) . . ?
C2 C3 H3 121.2(13) . . ?
C5 C6 H6 117.9(12) . . ?
C1 C6 C5 120.2(2) . . ?
C1 C6 H6 121.8(12) . . ?
C14 C13 C12 120.7(2) . . ?
C14 C13 H13 121.1(11) . . ?
C12 C13 H13 118.2(11) . . ?
F1 C11 C10 118.24(19) . . ?
F1 C11 C12 117.86(19) . . ?
C10 C11 C12 123.91(19) . . ?
C6 C1 C2 120.5(2) . . ?
C6 C1 H1 118.5(12) . . ?
C2 C1 H1 121.0(12) . . ?
C3 C2 C1 120.5(2) . . ?
C3 C2 H2 119.2(12) . . ?
C1 C2 H2 120.2(12) . . ?
C13 C12 H12 122.5(11) . . ?
C11 C12 C13 117.5(2) . . ?
C11 C12 H12 119.9(11) . . ?

loop_
_geom_bond_atom_site_label_1
_geom_bond_atom_site_label_2
_geom_bond_distance
_geom_bond_site_symmetry_2
_geom_bond_publ_flag
F2 C17 1.367(2) . ?
F1 C11 1.367(2) . ?
N2 C8 1.314(2) . ?
N2 C4 1.371(2) . ?
N1 C5 1.363(2) . ?
N1 C7 1.323(2) . ?
C8 C7 1.443(3) . ?
C8 C15 1.494(3) . ?
C17 C16 1.376(3) . ?
C17 C18 1.374(3) . ?
C16 C15 1.397(3) . ?
C16 H16 0.964(19) . ?
C9 C7 1.483(3) . ?
C9 C10 1.400(3) . ?
C9 C14 1.398(3) . ?
C5 C4 1.414(3) . ?
C5 C6 1.411(3) . ?
C15 C20 1.396(3) . ?
C4 C3 1.411(3) . ?
C20 C19 1.390(3) . ?
C20 H20 0.98(2) . ?
C10 C11 1.372(3) . ?
C10 H10 0.98(2) . ?
C18 C19 1.386(3) . ?
C18 H18 0.99(2) . ?
C19 H19 0.96(2) . ?
C14 C13 1.382(3) . ?
C14 H14 0.96(2) . ?
C3 C2 1.369(3) . ?
C3 H3 0.98(2) . ?
C6 C1 1.364(3) . ?
C6 H6 1.03(2) . ?
C13 C12 1.393(3) . ?
C13 H13 0.978(18) . ?
C11 C12 1.376(3) . ?
C1 C2 1.420(3) . ?
C1 H1 1.01(2) . ?
C2 H2 1.01(2) . ?
C12 H12 0.99(2) . ?

loop_
_geom_torsion_atom_site_label_1
_geom_torsion_atom_site_label_2
_geom_torsion_atom_site_label_3
_geom_torsion_atom_site_label_4
_geom_torsion
_geom_torsion_site_symmetry_1
_geom_torsion_site_symmetry_2
_geom_torsion_site_symmetry_3
_geom_torsion_site_symmetry_4
_geom_torsion_publ_flag
F2 C17 C16 C15 177.73(16) . . . . ?
F2 C17 C18 C19 -179.10(18) . . . . ?
F1 C11 C12 C13 179.97(18) . . . . ?
N2 C8 C7 N1 -7.9(3) . . . . ?
N2 C8 C7 C9 167.73(17) . . . . ?
N2 C8 C15 C16 131.26(19) . . . . ?
N2 C8 C15 C20 -45.9(2) . . . . ?
N2 C4 C3 C2 -177.12(18) . . . . ?
N1 C5 C4 N2 -7.5(3) . . . . ?
N1 C5 C4 C3 174.21(18) . . . . ?
N1 C5 C6 C1 -175.02(18) . . . . ?
C8 N2 C4 C5 3.7(3) . . . . ?
C8 N2 C4 C3 -177.92(17) . . . . ?
C8 C15 C20 C19 177.16(18) . . . . ?
C17 C16 C15 C8 -175.71(18) . . . . ?
C17 C16 C15 C20 1.4(3) . . . . ?
C17 C18 C19 C20 1.3(3) . . . . ?
C16 C17 C18 C19 0.2(3) . . . . ?
C16 C15 C20 C19 0.0(3) . . . . ?
C9 C10 C11 F1 179.46(17) . . . . ?
C9 C10 C11 C12 -0.6(3) . . . . ?
C9 C14 C13 C12 -0.4(3) . . . . ?
C5 N1 C7 C8 4.2(3) . . . . ?
C5 N1 C7 C9 -171.77(16) . . . . ?
C5 C4 C3 C2 1.2(3) . . . . ?
C5 C6 C1 C2 0.3(3) . . . . ?
C7 N1 C5 C4 3.2(3) . . . . ?
C7 N1 C5 C6 179.79(17) . . . . ?
C7 C8 C15 C16 -46.3(3) . . . . ?
C7 C8 C15 C20 136.56(19) . . . . ?
C7 C9 C10 C11 175.37(18) . . . . ?
C7 C9 C14 C13 -174.90(18) . . . . ?
C15 C8 C7 N1 169.53(17) . . . . ?
C15 C8 C7 C9 -14.8(3) . . . . ?
C15 C20 C19 C18 -1.4(3) . . . . ?
C4 N2 C8 C7 3.6(3) . . . . ?
C4 N2 C8 C15 -174.06(16) . . . . ?
C4 C5 C6 C1 1.7(3) . . . . ?
C4 C3 C2 C1 0.7(3) . . . . ?
C10 C9 C7 N1 -45.0(3) . . . . ?
C10 C9 C7 C8 139.14(19) . . . . ?
C10 C9 C14 C13 -0.1(3) . . . . ?
C10 C11 C12 C13 0.0(3) . . . . ?
C18 C17 C16 C15 -1.5(3) . . . . ?
C14 C9 C7 N1 129.72(19) . . . . ?
C14 C9 C7 C8 -46.2(3) . . . . ?
C14 C9 C10 C11 0.7(3) . . . . ?
C14 C13 C12 C11 0.5(3) . . . . ?
C6 C5 C4 N2 175.92(17) . . . . ?
C6 C5 C4 C3 -2.4(3) . . . . ?
C6 C1 C2 C3 -1.5(3) . . . . ?
